data_7235167
loop_
_publ_author_name
'Chengfang Qiao'
'Lin Sun'
'Sheng Zhang'
'Ping Liu'
'Liangliang Chang'
'Chunsheng Zhou'
'Qing Wei'
'Sanping Chen'
'Shengli Gao'

_publ_section_title
;
 Pore-size-tuned host-guest interactions in Co-MOFs via in situ
 microcalorimetry: adsorption and magnetism
;
_journal_name_full 'Journal of Materials Chemistry C'
_journal_page_first 1064
_journal_page_last 1073
_journal_paper_doi 10.1039/C6TC05082D
_journal_volume 5
_journal_year 2017
_chemical_formula_moiety 'C14 H8 Co3 N6 O6, 4(H2 O) '
_chemical_formula_sum 'C14 H16 Co3 N6 O10'
_chemical_formula_weight 605.12
_space_group_IT_number 15
_space_group_name_Hall '-C 2yc'
_space_group_name_H-M_alt 'C 1 2/c 1'
_symmetry_cell_setting monoclinic
_symmetry_space_group_name_Hall '-C 2yc'
_symmetry_space_group_name_H-M 'C 1 2/c 1'
_atom_sites_solution_hydrogens geom
_atom_sites_solution_primary direct
_atom_sites_solution_secondary difmap
_cell_angle_alpha 90.00
_cell_angle_beta 94.251(9)
_cell_angle_gamma 90.00
_cell_formula_units_Z 4
_cell_length_a 18.373(9)
_cell_length_b 11.523(6)
_cell_length_c 11.034(5)
_cell_measurement_reflns_used 2654
_cell_measurement_temperature 200(2)
_cell_measurement_theta_max 27.39
_cell_measurement_theta_min 2.84
_cell_volume 2330(2)
_computing_cell_refinement 'SAINT (Bruker, 2008)'
_computing_data_collection 'APEX2 (Bruker, 2008)'
_computing_data_reduction 'SAINT (Bruker, 2008)'
_computing_molecular_graphics 'ORTEP-3 (Farrugia, 1997)'
_computing_publication_material 'SHELXL-97 (Sheldrick, 2008)'
_computing_structure_refinement 'SHELXL-97 (Sheldrick, 2008)'
_computing_structure_solution 'SHELXS-97 (Sheldrick, 2008)'
_diffrn_ambient_temperature 200(2)
_diffrn_measured_fraction_theta_full 0.959
_diffrn_measured_fraction_theta_max 0.959
_diffrn_measurement_device_type 'Bruker APEX-II CCD'
_diffrn_measurement_method '\f and \w scans'
_diffrn_radiation_monochromator graphite
_diffrn_radiation_source 'fine-focus sealed tube'
_diffrn_radiation_type MoK\a
_diffrn_radiation_wavelength 0.71073
_diffrn_reflns_av_R_equivalents 0.0494
_diffrn_reflns_av_sigmaI/netI 0.0645
_diffrn_reflns_limit_h_max 21
_diffrn_reflns_limit_h_min -21
_diffrn_reflns_limit_k_max 13
_diffrn_reflns_limit_k_min -12
_diffrn_reflns_limit_l_max 12
_diffrn_reflns_limit_l_min -13
_diffrn_reflns_number 5208
_diffrn_reflns_theta_full 24.99
_diffrn_reflns_theta_max 24.99
_diffrn_reflns_theta_min 2.74
_diffrn_standards_number 0
_exptl_absorpt_coefficient_mu 2.171
_exptl_absorpt_correction_T_max 0.859
_exptl_absorpt_correction_T_min 0.739
_exptl_absorpt_correction_type multi-scan
_exptl_absorpt_process_details '(SADABS; Bruker, 2008)'
_exptl_crystal_colour purple
_exptl_crystal_density_diffrn 1.725
_exptl_crystal_density_method 'not measured'
_exptl_crystal_description prism
_exptl_crystal_F_000 1212
_exptl_crystal_size_max 0.27
_exptl_crystal_size_mid 0.12
_exptl_crystal_size_min 0.07
_refine_diff_density_max 3.229
_refine_diff_density_min -0.779
_refine_diff_density_rms 0.231
_refine_ls_extinction_method none
_refine_ls_goodness_of_fit_ref 1.062
_refine_ls_hydrogen_treatment mixed
_refine_ls_matrix_type full
_refine_ls_number_parameters 151
_refine_ls_number_reflns 1961
_refine_ls_number_restraints 13
_refine_ls_restrained_S_all 1.061
_refine_ls_R_factor_all 0.1011
_refine_ls_R_factor_gt 0.0794
_refine_ls_shift/su_max 0.191
_refine_ls_shift/su_mean 0.015
_refine_ls_structure_factor_coef Fsqd
_refine_ls_weighting_details 'calc w=1/[\s^2^(Fo^2^)+(0.2200P)^2^+0.0200P] where P=(Fo^2^+2Fc^2^)/3'
_refine_ls_weighting_scheme calc
_refine_ls_wR_factor_gt 0.2521
_refine_ls_wR_factor_ref 0.2833
_reflns_number_gt 1501
_reflns_number_total 1961
_reflns_threshold_expression >2sigma(I)
_cod_data_source_file J-Mater-Chem-C-2017-5-1064.cif
_cod_data_source_block 1
_cod_original_sg_symbol_H-M C2/c
_cod_database_code 7235167

loop_
_symmetry_equiv_pos_as_xyz
'x, y, z'
'-x, y, -z+1/2'
'x+1/2, y+1/2, z'
'-x+1/2, y+1/2, -z+1/2'
'-x, -y, -z'
'x, -y, z-1/2'
'-x+1/2, -y+1/2, -z'
'x+1/2, -y+1/2, z-1/2'

loop_
_atom_site_label
_atom_site_type_symbol
_atom_site_fract_x
_atom_site_fract_y
_atom_site_fract_z
_atom_site_U_iso_or_equiv
_atom_site_adp_type
_atom_site_occupancy
_atom_site_symmetry_multiplicity
_atom_site_calc_flag
_atom_site_refinement_flags
_atom_site_disorder_assembly
_atom_site_disorder_group
Co1 Co 0.0000 0.89567(9) 0.2500 0.0165(3) Uani 1 2 d S . .
Co2 Co 0.07530(4) 0.93022(7) -0.00715(6) 0.0216(2) Uani 1 1 d . . .
C1 C 0.1280(3) 0.7522(5) 0.1658(5) 0.0243(15) Uani 1 1 d . . .
C2 C 0.1954(3) 0.6876(5) 0.2210(5) 0.0239(14) Uani 1 1 d . . .
C3 C 0.2004(3) 0.6651(7) 0.3469(5) 0.0367(18) Uani 1 1 d . . .
H3 H 0.1614 0.6881 0.3936 0.044 Uiso 1 1 calc R . .
C4 C 0.2595(3) 0.6114(6) 0.4035(5) 0.0305(17) Uani 1 1 d . . .
H4 H 0.2633 0.5973 0.4886 0.037 Uiso 1 1 calc R . .
C5 C 0.3131(3) 0.5791(5) 0.3311(5) 0.0259(16) Uani 1 1 d . . .
C6 C 0.3105(3) 0.6019(5) 0.2085(5) 0.0245(15) Uani 1 1 d . . .
C7 C 0.2498(3) 0.6591(5) 0.1495(5) 0.0223(14) Uani 1 1 d . . .
H7 H 0.2472 0.6765 0.0651 0.027 Uiso 1 1 calc R . .
N1 N 0.3771(2) 0.5238(4) 0.3615(4) 0.0199(11) Uani 1 1 d . . .
N2 N 0.4115(2) 0.5131(4) 0.2600(4) 0.0189(11) Uani 1 1 d . . .
N3 N 0.3728(3) 0.5595(4) 0.1661(4) 0.0209(12) Uani 1 1 d . . .
O1 O -0.0204(2) 0.9136(4) 0.0676(3) 0.0198(10) Uani 1 1 d D . .
H1 H -0.0425(3) 0.8572(6) 0.0380(4) 0.030 Uiso 1 1 d RD . .
O2 O 0.0777(2) 0.7672(4) 0.2335(4) 0.0282(11) Uani 1 1 d . . .
O3 O 0.1303(2) 0.7862(4) 0.0570(3) 0.0276(11) Uani 1 1 d . . .
O4 O 0.9611(12) 0.712(3) 0.8719(16) 0.401(7) Uani 1 1 d U . .
O5 O 0.1201(18) 0.616(2) 0.812(2) 0.477(8) Uani 1 1 d U . .

loop_
_atom_site_aniso_label
_atom_site_aniso_U_11
_atom_site_aniso_U_22
_atom_site_aniso_U_33
_atom_site_aniso_U_23
_atom_site_aniso_U_13
_atom_site_aniso_U_12
Co1 0.0077(5) 0.0302(6) 0.0122(5) 0.000 0.0037(4) 0.000
Co2 0.0131(4) 0.0389(5) 0.0135(4) 0.0026(3) 0.0064(3) 0.0074(3)
C1 0.017(3) 0.038(3) 0.019(3) 0.000(3) 0.010(2) 0.001(3)
C2 0.017(3) 0.031(3) 0.024(3) 0.003(2) 0.004(2) 0.006(3)
C3 0.030(3) 0.065(5) 0.017(3) 0.006(3) 0.013(3) 0.001(4)
C4 0.020(3) 0.055(4) 0.017(3) -0.003(3) 0.007(3) 0.010(3)
C5 0.019(3) 0.038(3) 0.020(3) -0.005(2) -0.002(3) 0.003(3)
C6 0.021(3) 0.040(3) 0.013(3) -0.011(2) 0.006(2) -0.004(3)
C7 0.015(3) 0.033(3) 0.020(3) -0.004(2) 0.005(2) 0.009(3)
N1 0.014(2) 0.035(3) 0.012(2) -0.007(2) 0.0042(19) 0.003(2)
N2 0.016(2) 0.032(3) 0.009(2) -0.0031(19) 0.0004(18) 0.008(2)
N3 0.018(2) 0.028(3) 0.017(3) -0.0010(19) 0.004(2) 0.008(2)
O1 0.0130(18) 0.037(2) 0.0095(18) -0.0016(15) 0.0009(16) -0.0021(16)
O2 0.0171(19) 0.041(2) 0.027(2) 0.0101(18) 0.0080(18) 0.0167(19)
O3 0.021(2) 0.045(3) 0.017(2) 0.0051(18) 0.0091(17) 0.011(2)
O4 0.408(9) 0.397(10) 0.397(10) -0.007(7) 0.021(7) 0.024(7)
O5 0.475(10) 0.474(10) 0.482(11) -0.004(7) 0.040(7) 0.001(7)

loop_
_atom_type_symbol
_atom_type_description
_atom_type_scat_dispersion_real
_atom_type_scat_dispersion_imag
_atom_type_scat_source
C C 0.0033 0.0016 'International Tables Vol C Tables 4.2.6.8 and 6.1.1.4'
H H 0.0000 0.0000 'International Tables Vol C Tables 4.2.6.8 and 6.1.1.4'
N N 0.0061 0.0033 'International Tables Vol C Tables 4.2.6.8 and 6.1.1.4'
O O 0.0106 0.0060 'International Tables Vol C Tables 4.2.6.8 and 6.1.1.4'
Co Co 0.3494 0.9721 'International Tables Vol C Tables 4.2.6.8 and 6.1.1.4'

loop_
_geom_angle_atom_site_label_1
_geom_angle_atom_site_label_2
_geom_angle_atom_site_label_3
_geom_angle
_geom_angle_site_symmetry_1
_geom_angle_site_symmetry_3
O1 Co1 O1 168.3(2) 2 .
O1 Co1 O2 93.63(16) 2 2
O1 Co1 O2 94.69(16) . 2
O1 Co1 O2 94.69(16) 2 .
O1 Co1 O2 93.63(16) . .
O2 Co1 O2 88.9(2) 2 .
O1 Co1 N2 88.25(15) 2 3_455
O1 Co1 N2 84.32(16) . 3_455
O2 Co1 N2 85.17(17) 2 3_455
O2 Co1 N2 173.54(17) . 3_455
O1 Co1 N2 84.32(16) 2 4
O1 Co1 N2 88.25(16) . 4
O2 Co1 N2 173.54(17) 2 4
O2 Co1 N2 85.17(17) . 4
N2 Co1 N2 100.9(3) 3_455 4
O1 Co2 O3 101.88(16) . .
O1 Co2 N3 146.17(17) . 7_565
O3 Co2 N3 95.34(17) . 7_565
O1 Co2 N1 93.61(17) . 4
O3 Co2 N1 89.12(18) . 4
N3 Co2 N1 115.74(18) 7_565 4
O1 Co2 O1 78.57(17) . 5_575
O3 Co2 O1 177.19(16) . 5_575
N3 Co2 O1 85.64(17) 7_565 5_575
N1 Co2 O1 88.08(17) 4 5_575
O2 C1 O3 127.3(5) . .
O2 C1 C2 116.3(5) . .
O3 C1 C2 116.3(5) . .
C7 C2 C3 122.1(5) . .
C7 C2 C1 119.6(5) . .
C3 C2 C1 118.2(5) . .
C4 C3 C2 121.8(6) . .
C4 C3 H3 119.1 . .
C2 C3 H3 119.1 . .
C5 C4 C3 116.2(5) . .
C5 C4 H4 121.9 . .
C3 C4 H4 121.9 . .
N1 C5 C4 129.2(5) . .
N1 C5 C6 107.5(5) . .
C4 C5 C6 123.3(6) . .
N3 C6 C5 107.5(5) . .
N3 C6 C7 131.6(5) . .
C5 C6 C7 120.8(5) . .
C2 C7 C6 115.7(5) . .
C2 C7 H7 122.2 . .
C6 C7 H7 122.2 . .
N2 N1 C5 106.9(4) . .
N2 N1 Co2 113.9(3) . 4_545
C5 N1 Co2 138.0(4) . 4_545
N3 N2 N1 111.0(4) . .
N3 N2 Co1 125.8(3) . 3_545
N1 N2 Co1 121.0(3) . 3_545
N2 N3 C6 107.0(4) . .
N2 N3 Co2 115.6(3) . 7_565
C6 N3 Co2 136.7(4) . 7_565
Co2 O1 Co1 108.34(17) . .
Co2 O1 Co2 101.43(17) . 5_575
Co1 O1 Co2 116.20(18) . 5_575
Co2 O1 H1 109.6 . .
Co1 O1 H1 111.4 . .
Co2 O1 H1 109.4 5_575 .
C1 O2 Co1 134.3(4) . .
C1 O3 Co2 121.9(4) . .

loop_
_geom_bond_atom_site_label_1
_geom_bond_atom_site_label_2
_geom_bond_distance
_geom_bond_site_symmetry_2
Co1 O1 2.030(4) 2
Co1 O1 2.030(4) .
Co1 O2 2.074(4) 2
Co1 O2 2.074(4) .
Co1 N2 2.124(5) 3_455
Co1 N2 2.124(5) 4
Co2 O1 2.006(4) .
Co2 O3 2.042(4) .
Co2 N3 2.061(5) 7_565
Co2 N1 2.074(5) 4
Co2 O1 2.146(4) 5_575
C1 O2 1.242(7) .
C1 O3 1.267(7) .
C1 C2 1.533(8) .
C2 C7 1.359(8) .
C2 C3 1.409(8) .
C3 C4 1.361(9) .
C3 H3 0.9500 .
C4 C5 1.365(9) .
C4 H4 0.9500 .
C5 N1 1.357(8) .
C5 C6 1.375(8) .
C6 N3 1.359(8) .
C6 C7 1.412(8) .
C7 H7 0.9500 .
N1 N2 1.333(6) .
N1 Co2 2.074(4) 4_545
N2 N3 1.326(6) .
N2 Co1 2.124(5) 3_545
N3 Co2 2.061(5) 7_565
O1 Co2 2.146(4) 5_575
O1 H1 0.8211 .
